data_4000504
_journal_name_full 'Chemistry of Materials'
_journal_paper_doi 10.1021/cm050526o
_journal_year 2005
_chemical_formula_sum 'C48 H48 N6 Nd3 O33'
_chemical_formula_weight 1669.65
_space_group_IT_number 206
_symmetry_cell_setting cubic
_symmetry_space_group_name_Hall '-I 2b 2c 3'
_symmetry_space_group_name_H-M 'I a -3'
_cell_angle_alpha 90.00
_cell_angle_beta 90.00
_cell_angle_gamma 90.00
_cell_formula_units_Z 8
_cell_length_a 26.865(7)
_cell_length_b 26.865(7)
_cell_length_c 26.865(7)
_cell_measurement_temperature 293(2)
_cell_volume 19390(9)
_diffrn_ambient_temperature 293(2)
_exptl_crystal_density_diffrn 1.138
_exptl_crystal_density_meas ?
_cod_depositor_comments
;
The following automatic conversions were performed:
'_symmetry_cell_setting' value 'Cubic' changed to 'cubic' according to
'/home/saulius/struct/CIF-dictionaries/cif_core.dic' dictionary named
'cif_core.dic' version 2.4.1 from 2010-06-29.

Automatic conversion script
Id: cif_fix_enum 1527 2010-12-29 10:47:43Z saulius 

The following automatic conversions were performed:

'_exptl_crystal_density_meas' value 'NONE' was changed to '?' - the
value is perceived as not measured.

Automatic conversion script
Id: cif_fix_values 3008 2015-01-20 13:52:24Z robertas 
;
_cod_database_code 4000504

loop_
_symmetry_equiv_pos_as_xyz
'x, y, z'
'-x+1/2, -y, z+1/2'
'-x, y+1/2, -z+1/2'
'x+1/2, -y+1/2, -z'
'z, x, y'
'z+1/2, -x+1/2, -y'
'-z+1/2, -x, y+1/2'
'-z, x+1/2, -y+1/2'
'y, z, x'
'-y, z+1/2, -x+1/2'
'y+1/2, -z+1/2, -x'
'-y+1/2, -z, x+1/2'
'x+1/2, y+1/2, z+1/2'
'-x+1, -y+1/2, z+1'
'-x+1/2, y+1, -z+1'
'x+1, -y+1, -z+1/2'
'z+1/2, x+1/2, y+1/2'
'z+1, -x+1, -y+1/2'
'-z+1, -x+1/2, y+1'
'-z+1/2, x+1, -y+1'
'y+1/2, z+1/2, x+1/2'
'-y+1/2, z+1, -x+1'
'y+1, -z+1, -x+1/2'
'-y+1, -z+1/2, x+1'
'-x, -y, -z'
'x-1/2, y, -z-1/2'
'x, -y-1/2, z-1/2'
'-x-1/2, y-1/2, z'
'-z, -x, -y'
'-z-1/2, x-1/2, y'
'z-1/2, x, -y-1/2'
'z, -x-1/2, y-1/2'
'-y, -z, -x'
'y, -z-1/2, x-1/2'
'-y-1/2, z-1/2, x'
'y-1/2, z, -x-1/2'
'-x+1/2, -y+1/2, -z+1/2'
'x, y+1/2, -z'
'x+1/2, -y, z'
'-x, y, z+1/2'
'-z+1/2, -x+1/2, -y+1/2'
'-z, x, y+1/2'
'z, x+1/2, -y'
'z+1/2, -x, y'
'-y+1/2, -z+1/2, -x+1/2'
'y+1/2, -z, x'
'-y, z, x+1/2'
'y, z+1/2, -x'

loop_
_atom_site_label
_atom_site_type_symbol
_atom_site_fract_x
_atom_site_fract_y
_atom_site_fract_z
_atom_site_U_iso_or_equiv
_atom_site_adp_type
_atom_site_occupancy
_atom_site_symmetry_multiplicity
_atom_site_calc_flag
_atom_site_refinement_flags
_atom_site_disorder_assembly
_atom_site_disorder_group
Nd1 Nd 0.915249(16) 0.415249(16) 0.084751(16) 0.0251(3) Uani 1 3 d S . .
Nd2 Nd 1.0000 0.5000 0.0000 0.0232(3) Uani 1 6 d S . .
O1 O 0.9469(2) 0.5011(2) 0.0834(2) 0.0325(14) Uani 1 1 d . . .
O2 O 1.0216(2) 0.5302(3) 0.0897(2) 0.0440(17) Uani 1 1 d . . .
O3 O 0.9715(3) 0.5834(3) 0.3409(2) 0.0437(17) Uani 1 1 d . . .
O4 O 0.8923(2) 0.5802(3) 0.3257(2) 0.0472(18) Uani 1 1 d . . .
C1 C 0.9807(3) 0.5232(3) 0.1084(3) 0.0283(19) Uani 1 1 d . . .
C2 C 0.9690(4) 0.5403(3) 0.1595(3) 0.032(2) Uani 1 1 d . . .
C3 C 1.0076(4) 0.5514(4) 0.1917(3) 0.044(3) Uani 1 1 d . . .
C4 C 0.9971(4) 0.5648(4) 0.2414(4) 0.046(3) Uani 1 1 d . . .
C5 C 0.9478(4) 0.5680(3) 0.2572(3) 0.035(2) Uani 1 1 d . . .
C6 C 0.9098(4) 0.5576(4) 0.2239(4) 0.043(2) Uani 1 1 d . . .
C7 C 0.9214(4) 0.5439(4) 0.1761(3) 0.042(2) Uani 1 1 d . . .
H7 H 0.8956 0.5367 0.1541 0.051 Uiso 1 1 calc R . .
C8 C 0.9360(4) 0.5778(3) 0.3112(3) 0.032(2) Uani 1 1 d . . .
N1B N 1.0375(11) 0.5786(15) 0.2684(11) 0.094(14) Uani 0.33 1 d P . .
H1B1 H 1.0337 0.5905 0.2979 0.113 Uiso 0.33 1 calc PR . .
H1B2 H 1.0669 0.5755 0.2561 0.113 Uiso 0.33 1 calc PR . .
N1A N 1.0590(10) 0.5442(14) 0.1827(10) 0.073(10) Uani 0.33 1 d P . .
H1A1 H 1.0688 0.5318 0.1548 0.087 Uiso 0.33 1 calc PR . .
H1A2 H 1.0805 0.5522 0.2050 0.087 Uiso 0.33 1 calc PR . .
N1C N 0.8614(15) 0.5611(14) 0.2343(11) 0.096(13) Uani 0.33 1 d P . .
H1C1 H 0.8397 0.5548 0.2117 0.115 Uiso 0.33 1 calc PR . .
H1C2 H 0.8520 0.5696 0.2637 0.115 Uiso 0.33 1 calc PR . .
O5 O 0.0585(5) 0.6343(5) 0.0812(5) 0.124(4) Uani 1 1 d U . .
O6 O 0.1477(13) 0.6959(13) 0.2200(13) 0.178(12) Uani 0.50 1 d PU . .
